data_7210965
loop_
_publ_author_name
'Trzybi\'nski, Damian'
'Sikorski, Artur'

_publ_section_title
;
 Solvent-bridged frameworks of hydrogen bonds in crystals of
 9-aminoacridinium halides
;
_journal_issue 34
_journal_name_full CrystEngComm
_journal_page_first 6808
_journal_paper_doi 10.1039/c3ce41027g
_journal_volume 15
_journal_year 2013
_chemical_formula_moiety 'C13 H11 N2, I, H2 O'
_chemical_formula_sum 'C13 H13 I N2 O'
_chemical_formula_weight 340.15
_chemical_name_systematic
;

?

;
_space_group_IT_number 14
_symmetry_cell_setting monoclinic
_symmetry_space_group_name_Hall '-P 2ybc'
_symmetry_space_group_name_H-M 'P 1 21/c 1'
_atom_sites_solution_hydrogens geom
_atom_sites_solution_primary direct
_atom_sites_solution_secondary difmap
_audit_creation_method SHELXL-97
_cell_angle_alpha 90.00
_cell_angle_beta 103.53(3)
_cell_angle_gamma 90.00
_cell_formula_units_Z 4
_cell_length_a 10.087(2)
_cell_length_b 18.483(4)
_cell_length_c 7.299(2)
_cell_measurement_reflns_used 9813
_cell_measurement_temperature 295(2)
_cell_measurement_theta_max 25.5
_cell_measurement_theta_min 3.07
_cell_volume 1323.0(6)
_computing_cell_refinement 'CrysAlis RED,Version 1.171.32.15 (Oxford Diffraction Ltd., 2008)'
_computing_data_collection 'CrysAlis CCD,Version 1.171.32.15 (Oxford Diffraction Ltd., 2008)'
_computing_data_reduction 'CrysAlis RED,Version 1.171.32.15 (Oxford Diffraction Ltd., 2008)'
_computing_molecular_graphics 'ORTEPII (Johnson, 1976)'
_computing_publication_material 'SHELXL97 and PLATON (Spek, 2003)'
_computing_structure_refinement 'SHELXL-97 (Sheldrick, 2008)'
_computing_structure_solution 'SHELXS-97 (Sheldrick, 2008)'
_diffrn_ambient_temperature 295(2)
_diffrn_detector_area_resol_mean 10.4002
_diffrn_measured_fraction_theta_full 0.998
_diffrn_measured_fraction_theta_max 0.998
_diffrn_measurement_device_type 'Oxford Diffraction Ruby CCD'
_diffrn_measurement_method \w
_diffrn_radiation_monochromator graphite
_diffrn_radiation_source 'fine-focus sealed tube'
_diffrn_radiation_type MoK\a
_diffrn_radiation_wavelength 0.71073
_diffrn_reflns_av_R_equivalents 0.0597
_diffrn_reflns_av_sigmaI/netI 0.0712
_diffrn_reflns_limit_h_max 12
_diffrn_reflns_limit_h_min -11
_diffrn_reflns_limit_k_max 22
_diffrn_reflns_limit_k_min -21
_diffrn_reflns_limit_l_max 8
_diffrn_reflns_limit_l_min -8
_diffrn_reflns_number 9813
_diffrn_reflns_theta_full 25.50
_diffrn_reflns_theta_max 25.50
_diffrn_reflns_theta_min 3.07
_exptl_absorpt_coefficient_mu 2.406
_exptl_absorpt_correction_T_max 0.839
_exptl_absorpt_correction_T_min 0.460
_exptl_absorpt_correction_type multi-scan
_exptl_absorpt_process_details
;

CrysAlis RED, Version 1.171.32.15 (Oxford Diffraction Ltd.,

2008)

Empirical absorption correction using spherical harmonics,

implemented in SCALE3 ABSPACK scaling algorithm.

;
_exptl_crystal_colour yellow
_exptl_crystal_density_diffrn 1.708
_exptl_crystal_density_method 'not measured'
_exptl_crystal_description plate
_exptl_crystal_F_000 664
_exptl_crystal_size_max 0.50
_exptl_crystal_size_mid 0.25
_exptl_crystal_size_min 0.08
_refine_diff_density_max 0.526
_refine_diff_density_min -0.472
_refine_diff_density_rms 0.079
_refine_ls_extinction_method none
_refine_ls_goodness_of_fit_ref 0.858
_refine_ls_hydrogen_treatment mixed
_refine_ls_matrix_type full
_refine_ls_number_parameters 160
_refine_ls_number_reflns 2460
_refine_ls_number_restraints 3
_refine_ls_restrained_S_all 0.858
_refine_ls_R_factor_all 0.0905
_refine_ls_R_factor_gt 0.0385
_refine_ls_shift/su_max 0.001
_refine_ls_shift/su_mean 0.000
_refine_ls_structure_factor_coef Fsqd
_refine_ls_weighting_details 'calc w=1/[\s^2^(Fo^2^)+(0.0341P)^2^+0.0000P] where P=(Fo^2^+2Fc^2^)/3'
_refine_ls_weighting_scheme calc
_refine_ls_wR_factor_gt 0.0663
_refine_ls_wR_factor_ref 0.0753
_reflns_number_gt 1337
_reflns_number_total 2460
_reflns_threshold_expression >2sigma(I)
_cod_data_source_file c3ce41027g.txt
_cod_data_source_block Global3
_cod_original_cell_volume 1323.1(6)
_cod_original_sg_symbol_Hall '-P 2ybc '
_cod_original_sg_symbol_H-M 'P 21/c'
_cod_database_code 7210965

loop_
_symmetry_equiv_pos_as_xyz
'x, y, z'
'-x, y+1/2, -z+1/2'
'-x, -y, -z'
'x, -y-1/2, z-1/2'

loop_
_atom_site_label
_atom_site_type_symbol
_atom_site_fract_x
_atom_site_fract_y
_atom_site_fract_z
_atom_site_U_iso_or_equiv
_atom_site_adp_type
_atom_site_occupancy
_atom_site_symmetry_multiplicity
_atom_site_calc_flag
_atom_site_refinement_flags
C1 C 0.5428(5) 0.2472(3) 0.5675(6) 0.0511(13) Uani 1 1 d .
H1 H 0.5860 0.2908 0.6072 0.061 Uiso 1 1 calc R
C2 C 0.6082(5) 0.1846(3) 0.6228(6) 0.0585(13) Uani 1 1 d .
H2 H 0.6951 0.1850 0.7021 0.070 Uiso 1 1 calc R
C3 C 0.5447(7) 0.1190(3) 0.5603(8) 0.0731(16) Uani 1 1 d .
H3 H 0.5909 0.0760 0.5972 0.088 Uiso 1 1 calc R
C4 C 0.4173(6) 0.1167(3) 0.4473(8) 0.0679(16) Uani 1 1 d .
H4 H 0.3763 0.0725 0.4073 0.081 Uiso 1 1 calc R
C5 C 0.0139(5) 0.2321(3) 0.1053(6) 0.0548(13) Uani 1 1 d .
H5 H -0.0220 0.1864 0.0711 0.066 Uiso 1 1 calc R
C6 C -0.0604(5) 0.2918(3) 0.0439(7) 0.0606(14) Uani 1 1 d .
H6 H -0.1481 0.2869 -0.0314 0.073 Uiso 1 1 calc R
C7 C -0.0073(6) 0.3610(3) 0.0922(7) 0.0671(15) Uani 1 1 d .
H7 H -0.0589 0.4018 0.0477 0.081 Uiso 1 1 calc R
C8 C 0.1200(5) 0.3684(3) 0.2043(7) 0.0555(13) Uani 1 1 d .
H8 H 0.1545 0.4146 0.2362 0.067 Uiso 1 1 calc R
C9 C 0.3364(5) 0.3134(3) 0.3892(6) 0.0456(11) Uani 1 1 d .
N10 N 0.2197(4) 0.1793(2) 0.2811(5) 0.0510(10) Uani 1 1 d .
H10 H 0.1833 0.1379 0.2477 0.061 Uiso 1 1 calc R
C11 C 0.4088(5) 0.2479(2) 0.4494(6) 0.0389(11) Uani 1 1 d .
C12 C 0.3492(5) 0.1810(3) 0.3921(6) 0.0479(12) Uani 1 1 d .
C13 C 0.2004(5) 0.3082(3) 0.2730(6) 0.0447(12) Uani 1 1 d .
C14 C 0.1460(5) 0.2393(3) 0.2213(6) 0.0421(11) Uani 1 1 d .
N15 N 0.3915(4) 0.3772(2) 0.4392(5) 0.0581(11) Uani 1 1 d .
H15A H 0.4727 0.3800 0.5094 0.070 Uiso 1 1 calc R
H15B H 0.3462 0.4160 0.4016 0.070 Uiso 1 1 calc R
I16 I 0.74503(4) 0.437411(19) 0.60423(5) 0.07324(17) Uani 1 1 d .
O17 O 0.1108(4) 0.0398(2) 0.2185(7) 0.0954(13) Uani 1 1 d D
H17B H 0.147(6) 0.006(3) 0.170(9) 0.143 Uiso 1 1 d D
H17A H 0.025(2) 0.038(4) 0.180(10) 0.143 Uiso 1 1 d D

loop_
_atom_site_aniso_label
_atom_site_aniso_U_11
_atom_site_aniso_U_22
_atom_site_aniso_U_33
_atom_site_aniso_U_23
_atom_site_aniso_U_13
_atom_site_aniso_U_12
C1 0.044(3) 0.056(4) 0.052(3) 0.006(3) 0.010(3) -0.005(3)
C2 0.044(3) 0.066(4) 0.063(3) 0.008(3) 0.007(3) 0.000(3)
C3 0.074(5) 0.066(4) 0.080(4) 0.016(3) 0.017(4) 0.021(3)
C4 0.068(4) 0.056(4) 0.073(4) 0.001(3) 0.003(3) 0.002(3)
C5 0.048(3) 0.069(3) 0.047(3) -0.015(3) 0.011(3) -0.019(3)
C6 0.038(3) 0.083(5) 0.058(3) -0.009(3) 0.007(3) 0.000(3)
C7 0.048(4) 0.079(4) 0.071(4) 0.003(3) 0.009(3) 0.021(3)
C8 0.043(3) 0.054(3) 0.066(4) -0.006(3) 0.007(3) -0.004(3)
C9 0.052(3) 0.049(3) 0.039(3) -0.007(2) 0.017(2) -0.005(3)
N10 0.050(3) 0.049(2) 0.055(3) -0.009(2) 0.015(2) -0.012(2)
C11 0.031(3) 0.052(3) 0.038(3) 0.004(2) 0.015(2) 0.000(2)
C12 0.047(3) 0.052(3) 0.046(3) -0.004(3) 0.013(3) -0.003(3)
C13 0.038(3) 0.051(3) 0.049(3) -0.001(3) 0.018(3) 0.001(3)
C14 0.040(3) 0.052(3) 0.038(3) -0.002(2) 0.016(2) -0.001(3)
N15 0.039(2) 0.053(3) 0.075(3) 0.001(2) -0.004(2) -0.009(2)
I16 0.0483(2) 0.0514(2) 0.1085(3) 0.0040(2) -0.00497(18) -0.0061(2)
O17 0.067(3) 0.072(3) 0.139(4) -0.035(2) 0.008(3) -0.011(2)

loop_
_atom_type_symbol
_atom_type_description
_atom_type_scat_dispersion_real
_atom_type_scat_dispersion_imag
_atom_type_scat_source
C C 0.0033 0.0016 'International Tables Vol C Tables 4.2.6.8 and 6.1.1.4'
H H 0.0000 0.0000 'International Tables Vol C Tables 4.2.6.8 and 6.1.1.4'
N N 0.0061 0.0033 'International Tables Vol C Tables 4.2.6.8 and 6.1.1.4'
O O 0.0106 0.0060 'International Tables Vol C Tables 4.2.6.8 and 6.1.1.4'
I I -0.4742 1.8119 'International Tables Vol C Tables 4.2.6.8 and 6.1.1.4'

loop_
_geom_angle_atom_site_label_1
_geom_angle_atom_site_label_2
_geom_angle_atom_site_label_3
_geom_angle
C2 C1 C11 121.3(5)
C2 C1 H1 119.4
C11 C1 H1 119.4
C1 C2 C3 119.5(5)
C1 C2 H2 120.3
C3 C2 H2 120.3
C4 C3 C2 121.6(5)
C4 C3 H3 119.2
C2 C3 H3 119.2
C3 C4 C12 118.9(5)
C3 C4 H4 120.5
C12 C4 H4 120.5
C6 C5 C14 119.7(5)
C6 C5 H5 120.2
C14 C5 H5 120.2
C5 C6 C7 120.9(5)
C5 C6 H6 119.6
C7 C6 H6 119.6
C8 C7 C6 119.7(5)
C8 C7 H7 120.1
C6 C7 H7 120.1
C7 C8 C13 121.5(5)
C7 C8 H8 119.3
C13 C8 H8 119.3
N15 C9 C11 121.4(4)
N15 C9 C13 120.4(4)
C11 C9 C13 118.2(4)
C14 N10 C12 123.4(4)
C14 N10 H10 118.3
C12 N10 H10 118.3
C12 C11 C1 117.1(4)
C12 C11 C9 120.3(4)
C1 C11 C9 122.6(4)
N10 C12 C4 119.5(5)
N10 C12 C11 118.9(4)
C4 C12 C11 121.6(5)
C8 C13 C14 117.9(4)
C8 C13 C9 123.4(4)
C14 C13 C9 118.7(4)
N10 C14 C13 120.5(4)
N10 C14 C5 119.2(5)
C13 C14 C5 120.3(5)
C9 N15 H15A 120.0
C9 N15 H15B 120.0
H15A N15 H15B 120.0
H17B O17 H17A 111(3)

loop_
_geom_bond_atom_site_label_1
_geom_bond_atom_site_label_2
_geom_bond_distance
C1 C2 1.346(6)
C1 C11 1.423(6)
C1 H1 0.9300
C2 C3 1.397(7)
C2 H2 0.9300
C3 C4 1.356(8)
C3 H3 0.9300
C4 C12 1.386(7)
C4 H4 0.9300
C5 C6 1.350(7)
C5 C14 1.408(6)
C5 H5 0.9300
C6 C7 1.400(7)
C6 H6 0.9300
C7 C8 1.359(7)
C7 H7 0.9300
C8 C13 1.400(6)
C8 H8 0.9300
C9 N15 1.319(6)
C9 C11 1.429(6)
C9 C13 1.437(6)
N10 C14 1.350(6)
N10 C12 1.367(6)
N10 H10 0.8600
C11 C12 1.396(6)
C13 C14 1.402(6)
N15 H15A 0.8600
N15 H15B 0.8600
O17 H17B 0.841(19)
O17 H17A 0.847(19)

loop_
_geom_torsion_atom_site_label_1
_geom_torsion_atom_site_label_2
_geom_torsion_atom_site_label_3
_geom_torsion_atom_site_label_4
_geom_torsion
C11 C1 C2 C3 1.3(7)
C1 C2 C3 C4 -1.1(8)
C2 C3 C4 C12 0.3(8)
C14 C5 C6 C7 0.8(7)
C5 C6 C7 C8 -0.9(8)
C6 C7 C8 C13 0.2(8)
C2 C1 C11 C12 -0.7(6)
C2 C1 C11 C9 179.6(4)
N15 C9 C11 C12 -178.9(4)
C13 C9 C11 C12 1.5(6)
N15 C9 C11 C1 0.8(6)
C13 C9 C11 C1 -178.8(4)
C14 N10 C12 C4 179.9(4)
C14 N10 C12 C11 0.8(6)
C3 C4 C12 N10 -178.7(5)
C3 C4 C12 C11 0.3(7)
C1 C11 C12 N10 178.9(4)
C9 C11 C12 N10 -1.4(6)
C1 C11 C12 C4 -0.1(6)
C9 C11 C12 C4 179.6(4)
C7 C8 C13 C14 0.5(7)
C7 C8 C13 C9 178.9(4)
N15 C9 C13 C8 0.9(6)
C11 C9 C13 C8 -179.5(4)
N15 C9 C13 C14 179.3(4)
C11 C9 C13 C14 -1.0(6)
C12 N10 C14 C13 -0.4(6)
C12 N10 C14 C5 179.2(4)
C8 C13 C14 N10 179.1(4)
C9 C13 C14 N10 0.5(6)
C8 C13 C14 C5 -0.6(6)
C9 C13 C14 C5 -179.1(4)
C6 C5 C14 N10 -179.7(4)
C6 C5 C14 C13 -0.1(6)
